data_7055228
loop_
_publ_author_name
'Castillo, Maximiliano'
'Metta-Maga\~na, Alejandro J.'
'Fortier, Skye'

_publ_section_title
;
 Isolation of gravimetrically quantifiable alkali metal arenides using
 18-crown-6
;
_journal_issue 3
_journal_name_full 'New J. Chem.'
_journal_page_first 1923
_journal_paper_doi 10.1039/C5NJ02841H
_journal_volume 40
_journal_year 2016
_chemical_formula_moiety
;
K H24 C12 O6, 2(C4 H8 O), C14 H10
;
_chemical_formula_sum 'C34 H50 K O8'
_chemical_formula_weight 625.84
_space_group_crystal_system monoclinic
_space_group_IT_number 4
_space_group_name_Hall 'P 2yb'
_space_group_name_H-M_alt 'P 1 21 1'
_symmetry_space_group_name_Hall 'P 2yb'
_symmetry_space_group_name_H-M 'P 1 21 1'
_atom_sites_solution_hydrogens geom
_audit_creation_method SHELXL-2014/6
_audit_update_record
;
2015-10-13 deposited with the CCDC.
2015-12-15 downloaded from the CCDC.
;
_cell_angle_alpha 90
_cell_angle_beta 112.4700(10)
_cell_angle_gamma 90
_cell_formula_units_Z 4
_cell_length_a 13.0082(8)
_cell_length_b 18.1719(11)
_cell_length_c 15.3774(10)
_cell_measurement_reflns_used 6599
_cell_measurement_temperature 100(2)
_cell_measurement_theta_max 25.45
_cell_measurement_theta_min 2.24
_cell_volume 3359.0(4)
_computing_structure_refinement 'SHELXL-2014/6 (Sheldrick, 2014)'
_diffrn_ambient_temperature 100(2)
_diffrn_measured_fraction_theta_full 1.000
_diffrn_measured_fraction_theta_max 0.998
_diffrn_measurement_device_type 'Bruker SMART APEX CCD'
_diffrn_measurement_method '\f and \o scans'
_diffrn_radiation_type MoK\a
_diffrn_radiation_wavelength 0.71073
_diffrn_reflns_av_R_equivalents 0.0433
_diffrn_reflns_av_unetI/netI 0.0705
_diffrn_reflns_Laue_measured_fraction_full 1.000
_diffrn_reflns_Laue_measured_fraction_max 0.998
_diffrn_reflns_limit_h_max 16
_diffrn_reflns_limit_h_min -16
_diffrn_reflns_limit_k_max 23
_diffrn_reflns_limit_k_min -23
_diffrn_reflns_limit_l_max 14
_diffrn_reflns_limit_l_min -19
_diffrn_reflns_number 35792
_diffrn_reflns_point_group_measured_fraction_full 1.000
_diffrn_reflns_point_group_measured_fraction_max 0.998
_diffrn_reflns_theta_full 25.242
_diffrn_reflns_theta_max 27.534
_diffrn_reflns_theta_min 1.433
_diffrn_source 'fine-focus tube, MoK\a'
_exptl_absorpt_coefficient_mu 0.206
_exptl_absorpt_correction_T_max 0.7456
_exptl_absorpt_correction_T_min 0.6643
_exptl_absorpt_correction_type multi-scan
_exptl_absorpt_process_details SADABS
_exptl_crystal_colour blue-purple
_exptl_crystal_density_diffrn 1.238
_exptl_crystal_description block
_exptl_crystal_F_000 1348
_exptl_crystal_size_max 0.30
_exptl_crystal_size_mid 0.10
_exptl_crystal_size_min 0.05
_refine_diff_density_max 0.326
_refine_diff_density_min -0.260
_refine_diff_density_rms 0.050
_refine_ls_abs_structure_details
;
 Refined as an inversion twin.
;
_refine_ls_abs_structure_Flack 0.42(3)
_refine_ls_extinction_method none
_refine_ls_goodness_of_fit_ref 1.004
_refine_ls_hydrogen_treatment constr
_refine_ls_matrix_type full
_refine_ls_number_parameters 776
_refine_ls_number_reflns 14982
_refine_ls_number_restraints 1
_refine_ls_restrained_S_all 1.004
_refine_ls_R_factor_all 0.0754
_refine_ls_R_factor_gt 0.0444
_refine_ls_shift/su_max 0.000
_refine_ls_shift/su_mean 0.000
_refine_ls_structure_factor_coef Fsqd
_refine_ls_weighting_details 'w=1/[\s^2^(Fo^2^)+(0.0329P)^2^+0.2748P] where P=(Fo^2^+2Fc^2^)/3'
_refine_ls_weighting_scheme calc
_refine_ls_wR_factor_gt 0.0767
_refine_ls_wR_factor_ref 0.0878
_reflns_Friedel_coverage 0.939
_reflns_Friedel_fraction_full 1.000
_reflns_Friedel_fraction_max 0.998
_reflns_number_gt 11167
_reflns_number_total 14982
_reflns_threshold_expression 'I > 2\s(I)'
_cod_data_source_file c5nj02841h2.cif
_cod_data_source_block 942SF_0mS_a
_cod_depositor_comments 'Adding full bibliography for 7055227--7055237.cif.'
_cod_database_code 7055228
_shelx_space_group_comment
;
The symmetry employed for this shelxl refinement is uniquely defined
by the following loop, which should always be used as a source of
symmetry information in preference to the above space-group names.
They are only intended as comments.
;
_shelxl_version_number 2014/6

loop_
_space_group_symop_operation_xyz
'x, y, z'
'-x, y+1/2, -z'

loop_
_atom_site_label
_atom_site_type_symbol
_atom_site_fract_x
_atom_site_fract_y
_atom_site_fract_z
_atom_site_U_iso_or_equiv
_atom_site_adp_type
_atom_site_occupancy
_atom_site_site_symmetry_order
_atom_site_calc_flag
_atom_site_refinement_flags_posn
_atom_site_refinement_flags_adp
K1 K 0.09896(6) 0.75660(4) 0.27966(6) 0.01842(16) Uani 1 1 d . .
K2 K 0.39814(6) 0.23018(4) 0.22103(6) 0.01885(17) Uani 1 1 d . .
O5 O -0.01211(18) 0.63126(12) 0.31784(16) 0.0216(6) Uani 1 1 d . .
O4 O -0.12869(16) 0.75464(13) 0.22363(16) 0.0198(5) Uani 1 1 d . .
O6 O 0.22140(18) 0.64607(13) 0.40716(16) 0.0225(5) Uani 1 1 d . .
O10 O 0.34037(18) 0.09163(13) 0.27323(16) 0.0224(6) Uani 1 1 d . .
O14 O 0.23112(19) 0.32402(12) 0.10438(17) 0.0238(6) Uani 1 1 d . .
O9 O 0.17844(18) 0.20141(12) 0.19133(17) 0.0223(6) Uani 1 1 d . .
O3 O -0.02564(18) 0.86314(12) 0.14696(17) 0.0225(6) Uani 1 1 d . .
O1 O 0.32616(17) 0.75057(13) 0.33099(16) 0.0224(6) Uani 1 1 d . .
O2 O 0.21041(18) 0.87717(13) 0.23650(16) 0.0224(6) Uani 1 1 d . .
O13 O 0.45603(19) 0.37105(13) 0.17302(17) 0.0272(6) Uani 1 1 d . .
O11 O 0.56786(18) 0.13900(14) 0.34334(17) 0.0275(6) Uani 1 1 d . .
O12 O 0.61857(18) 0.26561(15) 0.25946(17) 0.0294(6) Uani 1 1 d . .
O7 O 0.0806(2) 0.67887(15) 0.1245(2) 0.0363(7) Uani 1 1 d . .
O16 O 0.3925(2) 0.30327(15) 0.3693(2) 0.0426(8) Uani 1 1 d . .
O8 O 0.1018(2) 0.84214(15) 0.4236(2) 0.0417(8) Uani 1 1 d . .
O15 O 0.4018(2) 0.16450(15) 0.0669(2) 0.0423(8) Uani 1 1 d . .
C59 C 0.9685(3) 0.21759(19) 0.2968(2) 0.0175(8) Uani 1 1 d . .
C55 C 0.8745(3) 0.10170(19) 0.2293(2) 0.0219(8) Uani 1 1 d . .
H55 H 0.8199 0.0752 0.1797 0.026 Uiso 1 1 calc R U
C47 C 0.6550(2) 0.81475(19) 0.2983(2) 0.0174(8) Uani 1 1 d . .
C54 C 0.5416(3) 0.67565(19) 0.2599(2) 0.0186(8) Uani 1 1 d . .
C45 C 0.6344(3) 0.68820(19) 0.3485(2) 0.0180(8) Uani 1 1 d . .
C58 C 1.0355(3) 0.1772(2) 0.3760(2) 0.0225(8) Uani 1 1 d . .
H58 H 1.0906 0.2022 0.4268 0.027 Uiso 1 1 calc R U
C52 C 0.5634(2) 0.80239(19) 0.2096(2) 0.0171(7) Uani 1 1 d . .
C2 C 0.3183(3) 0.85695(19) 0.2391(2) 0.0226(8) Uani 1 1 d . .
H2A H 0.3596 0.9014 0.2340 0.027 Uiso 1 1 calc R U
H2B H 0.3105 0.8239 0.1857 0.027 Uiso 1 1 calc R U
C67 C 0.8165(3) 0.2188(2) 0.1405(2) 0.0195(8) Uani 1 1 d . .
H67 H 0.7618 0.1932 0.0900 0.023 Uiso 1 1 calc R U
C53 C 0.5094(3) 0.73382(19) 0.1940(2) 0.0183(7) Uani 1 1 d . .
H53 H 0.4481 0.7262 0.1363 0.022 Uiso 1 1 calc R U
C51 C 0.5334(3) 0.86021(19) 0.1426(2) 0.0206(8) Uani 1 1 d . .
H51 H 0.4731 0.8532 0.0841 0.025 Uiso 1 1 calc R U
C50 C 0.5898(3) 0.9268(2) 0.1603(3) 0.0265(9) Uani 1 1 d . .
H50 H 0.5689 0.9643 0.1137 0.032 Uiso 1 1 calc R U
C49 C 0.6772(3) 0.9386(2) 0.2462(3) 0.0253(9) Uani 1 1 d . .
H49 H 0.7156 0.9843 0.2583 0.030 Uiso 1 1 calc R U
C6 C -0.1881(3) 0.8013(2) 0.1455(2) 0.0237(8) Uani 1 1 d . .
H6A H -0.2650 0.8091 0.1419 0.028 Uiso 1 1 calc R U
H6B H -0.1920 0.7780 0.0861 0.028 Uiso 1 1 calc R U
C68 C 0.8841(3) 0.17851(19) 0.2200(2) 0.0179(8) Uani 1 1 d . .
C61 C 0.9091(3) 0.33469(19) 0.2092(2) 0.0200(8) Uani 1 1 d . .
C48 C 0.7080(3) 0.88449(19) 0.3139(3) 0.0220(8) Uani 1 1 d . .
H48 H 0.7666 0.8941 0.3727 0.026 Uiso 1 1 calc R U
C21 C 0.1509(3) 0.12627(19) 0.1987(3) 0.0235(8) Uani 1 1 d . .
H21A H 0.1487 0.0986 0.1426 0.028 Uiso 1 1 calc R U
H21B H 0.0766 0.1230 0.2023 0.028 Uiso 1 1 calc R U
C65 C 0.7590(3) 0.3358(2) 0.0524(3) 0.0248(8) Uani 1 1 d . .
H65 H 0.7063 0.3103 0.0005 0.030 Uiso 1 1 calc R U
C46 C 0.6870(3) 0.7570(2) 0.3644(2) 0.0199(8) Uani 1 1 d . .
H46 H 0.7472 0.7651 0.4227 0.024 Uiso 1 1 calc R U
C7 C -0.1830(3) 0.68612(18) 0.2195(3) 0.0211(8) Uani 1 1 d . .
H7A H -0.1815 0.6567 0.1658 0.025 Uiso 1 1 calc R U
H7B H -0.2617 0.6945 0.2105 0.025 Uiso 1 1 calc R U
C8 C -0.1240(3) 0.6457(2) 0.3096(3) 0.0224(8) Uani 1 1 d . .
H8A H -0.1233 0.6758 0.3635 0.027 Uiso 1 1 calc R U
H8B H -0.1628 0.5988 0.3097 0.027 Uiso 1 1 calc R U
C22 C 0.2367(3) 0.0942(2) 0.2852(3) 0.0252(8) Uani 1 1 d . .
H22A H 0.2442 0.1248 0.3405 0.030 Uiso 1 1 calc R U
H22B H 0.2144 0.0439 0.2958 0.030 Uiso 1 1 calc R U
C11 C 0.3283(3) 0.6346(2) 0.4028(3) 0.0256(8) Uani 1 1 d . .
H11A H 0.3193 0.6112 0.3422 0.031 Uiso 1 1 calc R U
H11B H 0.3734 0.6015 0.4544 0.031 Uiso 1 1 calc R U
C57 C 1.0235(3) 0.1016(2) 0.3821(3) 0.0271(9) Uani 1 1 d . .
H57 H 1.0705 0.0756 0.4363 0.032 Uiso 1 1 calc R U
C41 C 0.4894(3) 0.6064(2) 0.2440(3) 0.0246(8) Uani 1 1 d . .
H41 H 0.4284 0.5978 0.1863 0.029 Uiso 1 1 calc R U
C5 C -0.1284(3) 0.8733(2) 0.1590(3) 0.0243(8) Uani 1 1 d . .
H5A H -0.1751 0.9095 0.1126 0.029 Uiso 1 1 calc R U
H5B H -0.1137 0.8925 0.2229 0.029 Uiso 1 1 calc R U
C23 C 0.4260(3) 0.0601(2) 0.3529(3) 0.0288(9) Uani 1 1 d . .
H23A H 0.4082 0.0081 0.3605 0.035 Uiso 1 1 calc R U
H23B H 0.4329 0.0873 0.4107 0.035 Uiso 1 1 calc R U
C3 C 0.1450(3) 0.9129(2) 0.1517(3) 0.0252(8) Uani 1 1 d . .
H3A H 0.1357 0.8805 0.0974 0.030 Uiso 1 1 calc R U
H3B H 0.1820 0.9588 0.1446 0.030 Uiso 1 1 calc R U
C56 C 0.9426(3) 0.0641(2) 0.3086(3) 0.0254(9) Uani 1 1 d . .
H56 H 0.9341 0.0125 0.3131 0.030 Uiso 1 1 calc R U
C12 C 0.3856(3) 0.7068(2) 0.4117(3) 0.0258(9) Uani 1 1 d . .
H12A H 0.3884 0.7323 0.4694 0.031 Uiso 1 1 calc R U
H12B H 0.4629 0.6990 0.4163 0.031 Uiso 1 1 calc R U
C35 C 0.4230(3) 0.0690(2) -0.0293(3) 0.0264(9) Uani 1 1 d . .
H35A H 0.3812 0.0824 -0.0960 0.032 Uiso 1 1 calc R U
H35B H 0.4370 0.0153 -0.0247 0.032 Uiso 1 1 calc R U
C18 C 0.1273(3) 0.9299(2) 0.5434(3) 0.0268(8) Uani 1 1 d . .
H18A H 0.1362 0.9839 0.5512 0.032 Uiso 1 1 calc R U
H18B H 0.1647 0.9058 0.6054 0.032 Uiso 1 1 calc R U
C60 C 0.9774(3) 0.2943(2) 0.2878(2) 0.0202(8) Uani 1 1 d . .
H60 H 1.0328 0.3201 0.3376 0.024 Uiso 1 1 calc R U
C1 C 0.3796(3) 0.81865(19) 0.3301(3) 0.0240(8) Uani 1 1 d . .
H1A H 0.4576 0.8097 0.3374 0.029 Uiso 1 1 calc R U
H1B H 0.3804 0.8498 0.3832 0.029 Uiso 1 1 calc R U
C19 C 0.0048(3) 0.90819(19) 0.4987(3) 0.0234(8) Uani 1 1 d . .
H19A H -0.0286 0.9036 0.5465 0.028 Uiso 1 1 calc R U
H19B H -0.0387 0.9440 0.4501 0.028 Uiso 1 1 calc R U
C42 C 0.5241(3) 0.5504(2) 0.3097(3) 0.0320(10) Uani 1 1 d . .
H42 H 0.4875 0.5040 0.2967 0.038 Uiso 1 1 calc R U
C34 C 0.5311(3) 0.11236(19) 0.0128(3) 0.0275(9) Uani 1 1 d . .
H34A H 0.5846 0.0879 0.0696 0.033 Uiso 1 1 calc R U
H34B H 0.5661 0.1194 -0.0335 0.033 Uiso 1 1 calc R U
C43 C 0.6129(3) 0.5621(2) 0.3950(3) 0.0304(9) Uani 1 1 d . .
H43 H 0.6368 0.5237 0.4402 0.036 Uiso 1 1 calc R U
C10 C 0.1646(3) 0.5785(2) 0.4032(3) 0.0257(9) Uani 1 1 d . .
H10A H 0.2073 0.5476 0.4581 0.031 Uiso 1 1 calc R U
H10B H 0.1569 0.5514 0.3453 0.031 Uiso 1 1 calc R U
C32 C 0.0973(3) 0.23796(19) 0.1127(2) 0.0246(9) Uani 1 1 d . .
H32A H 0.0226 0.2326 0.1151 0.030 Uiso 1 1 calc R U
H32B H 0.0953 0.2157 0.0533 0.030 Uiso 1 1 calc R U
C62 C 0.9156(3) 0.4123(2) 0.2010(3) 0.0272(9) Uani 1 1 d . .
H62 H 0.9692 0.4391 0.2508 0.033 Uiso 1 1 calc R U
C66 C 0.8265(3) 0.2956(2) 0.1325(2) 0.0197(8) Uani 1 1 d . .
C33 C 0.4903(3) 0.1845(2) 0.0370(3) 0.0342(10) Uani 1 1 d . .
H33A H 0.5509 0.2100 0.0881 0.041 Uiso 1 1 calc R U
H33B H 0.4625 0.2172 -0.0187 0.041 Uiso 1 1 calc R U
C17 C 0.1722(3) 0.9018(2) 0.4723(3) 0.0293(9) Uani 1 1 d . .
H17A H 0.1708 0.9413 0.4276 0.035 Uiso 1 1 calc R U
H17B H 0.2498 0.8846 0.5044 0.035 Uiso 1 1 calc R U
C44 C 0.6663(3) 0.6293(2) 0.4141(3) 0.0260(9) Uani 1 1 d . .
H44 H 0.7261 0.6363 0.4730 0.031 Uiso 1 1 calc R U
C30 C 0.2630(3) 0.3986(2) 0.1049(3) 0.0298(9) Uani 1 1 d . .
H30A H 0.2707 0.4220 0.1653 0.036 Uiso 1 1 calc R U
H30B H 0.2053 0.4257 0.0533 0.036 Uiso 1 1 calc R U
C25 C 0.6693(3) 0.1481(2) 0.3283(3) 0.0344(10) Uani 1 1 d . .
H25A H 0.6597 0.1294 0.2653 0.041 Uiso 1 1 calc R U
H25B H 0.7296 0.1197 0.3760 0.041 Uiso 1 1 calc R U
C9 C 0.0517(3) 0.5950(2) 0.4036(3) 0.0264(9) Uani 1 1 d . .
H9A H 0.0145 0.5487 0.4092 0.032 Uiso 1 1 calc R U
H9B H 0.0589 0.6268 0.4578 0.032 Uiso 1 1 calc R U
C20 C 0.0121(3) 0.8346(2) 0.4560(3) 0.0307(9) Uani 1 1 d . .
H20A H 0.0283 0.7950 0.5036 0.037 Uiso 1 1 calc R U
H20B H -0.0584 0.8230 0.4029 0.037 Uiso 1 1 calc R U
C37 C 0.4524(3) 0.3694(2) 0.4010(3) 0.0295(9) Uani 1 1 d . .
H37A H 0.4590 0.3964 0.3475 0.035 Uiso 1 1 calc R U
H37B H 0.5282 0.3586 0.4473 0.035 Uiso 1 1 calc R U
C4 C 0.0335(3) 0.93014(19) 0.1548(3) 0.0252(8) Uani 1 1 d . .
H4A H 0.0433 0.9550 0.2147 0.030 Uiso 1 1 calc R U
H4B H -0.0087 0.9634 0.1023 0.030 Uiso 1 1 calc R U
C63 C 0.8453(3) 0.4498(2) 0.1219(3) 0.0323(10) Uani 1 1 d . .
H63 H 0.8502 0.5018 0.1185 0.039 Uiso 1 1 calc R U
C31 C 0.1272(3) 0.3173(2) 0.1160(3) 0.0275(9) Uani 1 1 d . .
H31A H 0.0684 0.3443 0.0651 0.033 Uiso 1 1 calc R U
H31B H 0.1338 0.3387 0.1770 0.033 Uiso 1 1 calc R U
C16 C 0.0224(3) 0.6102(2) 0.1121(3) 0.0307(9) Uani 1 1 d . .
H16A H -0.0483 0.6122 0.0563 0.037 Uiso 1 1 calc R U
H16B H 0.0056 0.5984 0.1681 0.037 Uiso 1 1 calc R U
C24 C 0.5335(3) 0.0647(2) 0.3373(3) 0.0319(9) Uani 1 1 d . .
H24A H 0.5915 0.0350 0.3854 0.038 Uiso 1 1 calc R U
H24B H 0.5226 0.0446 0.2745 0.038 Uiso 1 1 calc R U
C40 C 0.3029(3) 0.2999(2) 0.4013(3) 0.0345(10) Uani 1 1 d . .
H40A H 0.3251 0.2717 0.4608 0.041 Uiso 1 1 calc R U
H40B H 0.2370 0.2761 0.3537 0.041 Uiso 1 1 calc R U
C29 C 0.3718(3) 0.4020(2) 0.0924(3) 0.0326(10) Uani 1 1 d . .
H29A H 0.3664 0.3743 0.0355 0.039 Uiso 1 1 calc R U
H29B H 0.3904 0.4538 0.0846 0.039 Uiso 1 1 calc R U
C64 C 0.7676(3) 0.4112(2) 0.0476(3) 0.0311(9) Uani 1 1 d . .
H64 H 0.7203 0.4369 -0.0068 0.037 Uiso 1 1 calc R U
C13 C 0.1678(3) 0.6727(2) 0.0895(3) 0.0311(9) Uani 1 1 d . .
H13A H 0.2415 0.6779 0.1415 0.037 Uiso 1 1 calc R U
H13B H 0.1602 0.7114 0.0421 0.037 Uiso 1 1 calc R U
C26 C 0.6994(3) 0.2272(2) 0.3356(3) 0.0356(10) Uani 1 1 d . .
H26A H 0.7018 0.2473 0.3962 0.043 Uiso 1 1 calc R U
H26B H 0.7740 0.2333 0.3332 0.043 Uiso 1 1 calc R U
C28 C 0.5637(3) 0.3749(2) 0.1687(3) 0.0327(10) Uani 1 1 d . .
H28A H 0.5838 0.4269 0.1640 0.039 Uiso 1 1 calc R U
H28B H 0.5633 0.3484 0.1123 0.039 Uiso 1 1 calc R U
C27 C 0.6464(3) 0.3409(2) 0.2551(3) 0.0330(10) Uani 1 1 d . .
H27A H 0.7218 0.3447 0.2540 0.040 Uiso 1 1 calc R U
H27B H 0.6464 0.3673 0.3114 0.040 Uiso 1 1 calc R U
C36 C 0.3615(3) 0.0930(2) 0.0325(3) 0.0309(10) Uani 1 1 d . .
H36A H 0.2803 0.0945 -0.0046 0.037 Uiso 1 1 calc R U
H36B H 0.3761 0.0582 0.0854 0.037 Uiso 1 1 calc R U
C14 C 0.1557(3) 0.5966(2) 0.0451(3) 0.0359(10) Uani 1 1 d . .
H14A H 0.1092 0.5982 -0.0230 0.043 Uiso 1 1 calc R U
H14B H 0.2291 0.5751 0.0544 0.043 Uiso 1 1 calc R U
C39 C 0.2782(3) 0.3789(2) 0.4163(3) 0.0419(11) Uani 1 1 d . .
H39A H 0.2248 0.4009 0.3575 0.050 Uiso 1 1 calc R U
H39B H 0.2476 0.3829 0.4661 0.050 Uiso 1 1 calc R U
C15 C 0.0990(4) 0.5538(2) 0.0985(3) 0.0434(11) Uani 1 1 d . .
H15A H 0.0570 0.5114 0.0615 0.052 Uiso 1 1 calc R U
H15B H 0.1534 0.5361 0.1597 0.052 Uiso 1 1 calc R U
C38 C 0.3895(4) 0.4148(3) 0.4459(4) 0.0544(14) Uani 1 1 d . .
H38A H 0.4277 0.4145 0.5153 0.065 Uiso 1 1 calc R U
H38B H 0.3821 0.4663 0.4234 0.065 Uiso 1 1 calc R U

loop_
_atom_site_aniso_label
_atom_site_aniso_U_11
_atom_site_aniso_U_22
_atom_site_aniso_U_33
_atom_site_aniso_U_23
_atom_site_aniso_U_13
_atom_site_aniso_U_12
K1 0.0147(3) 0.0190(4) 0.0232(4) -0.0009(3) 0.0091(3) -0.0002(3)
K2 0.0144(3) 0.0213(4) 0.0231(4) -0.0036(3) 0.0097(3) -0.0020(3)
O5 0.0178(12) 0.0244(14) 0.0253(14) 0.0047(11) 0.0111(11) 0.0030(10)
O4 0.0149(11) 0.0213(13) 0.0226(13) 0.0037(11) 0.0066(10) -0.0013(10)
O6 0.0187(12) 0.0230(14) 0.0292(15) 0.0037(11) 0.0129(11) 0.0035(10)
O10 0.0186(12) 0.0268(14) 0.0233(14) 0.0023(11) 0.0098(11) 0.0022(10)
O14 0.0248(13) 0.0224(14) 0.0281(15) -0.0011(11) 0.0144(11) 0.0016(11)
O9 0.0157(12) 0.0237(14) 0.0272(15) -0.0016(11) 0.0080(11) -0.0016(10)
O3 0.0179(12) 0.0227(14) 0.0304(15) 0.0000(11) 0.0132(11) 0.0005(10)
O1 0.0151(11) 0.0280(15) 0.0238(14) 0.0017(11) 0.0071(10) -0.0015(10)
O2 0.0209(12) 0.0249(14) 0.0263(15) 0.0016(11) 0.0143(11) 0.0004(10)
O13 0.0293(14) 0.0286(15) 0.0287(15) -0.0047(12) 0.0169(12) -0.0103(12)
O11 0.0175(12) 0.0378(17) 0.0281(15) -0.0025(12) 0.0098(11) 0.0054(11)
O12 0.0177(12) 0.0422(17) 0.0287(16) -0.0080(13) 0.0092(11) -0.0088(12)
O7 0.0400(16) 0.0314(16) 0.0478(19) -0.0153(14) 0.0281(15) -0.0084(13)
O16 0.0603(19) 0.0330(17) 0.058(2) -0.0207(15) 0.0482(17) -0.0169(14)
O8 0.0450(17) 0.0431(18) 0.052(2) -0.0261(15) 0.0349(16) -0.0181(14)
O15 0.0617(19) 0.0351(18) 0.0472(19) -0.0178(14) 0.0399(16) -0.0142(14)
C59 0.0147(16) 0.021(2) 0.0196(19) -0.0021(16) 0.0100(14) -0.0012(14)
C55 0.0199(18) 0.027(2) 0.022(2) -0.0045(17) 0.0115(16) -0.0053(15)
C47 0.0114(15) 0.024(2) 0.0200(19) -0.0017(15) 0.0098(14) 0.0018(13)
C54 0.0180(17) 0.021(2) 0.022(2) 0.0003(16) 0.0139(16) 0.0001(14)
C45 0.0161(16) 0.023(2) 0.0203(19) 0.0041(16) 0.0128(15) 0.0043(14)
C58 0.0201(17) 0.030(2) 0.018(2) -0.0043(16) 0.0073(15) -0.0011(15)
C52 0.0112(15) 0.023(2) 0.0195(19) -0.0008(15) 0.0086(14) 0.0012(13)
C2 0.0188(17) 0.026(2) 0.028(2) -0.0030(17) 0.0146(16) -0.0027(15)
C67 0.0096(15) 0.029(2) 0.020(2) -0.0061(17) 0.0049(14) -0.0022(14)
C53 0.0141(15) 0.022(2) 0.0184(19) 0.0002(16) 0.0057(14) 0.0006(14)
C51 0.0167(17) 0.023(2) 0.023(2) 0.0047(16) 0.0081(15) 0.0033(14)
C50 0.0249(19) 0.020(2) 0.040(2) 0.0107(18) 0.0172(18) 0.0091(15)
C49 0.0211(18) 0.018(2) 0.043(3) -0.0030(18) 0.0195(18) -0.0009(15)
C6 0.0152(16) 0.034(2) 0.021(2) 0.0021(17) 0.0068(15) 0.0037(16)
C68 0.0138(16) 0.023(2) 0.022(2) -0.0040(16) 0.0121(15) -0.0018(14)
C61 0.0171(17) 0.024(2) 0.023(2) -0.0034(16) 0.0123(16) -0.0003(14)
C48 0.0168(17) 0.024(2) 0.028(2) -0.0091(17) 0.0114(16) -0.0026(14)
C21 0.0188(17) 0.025(2) 0.030(2) -0.0048(17) 0.0133(16) -0.0080(15)
C65 0.0178(17) 0.033(2) 0.025(2) 0.0008(17) 0.0089(16) 0.0079(15)
C46 0.0150(16) 0.029(2) 0.0172(19) -0.0009(17) 0.0076(14) 0.0018(15)
C7 0.0142(16) 0.023(2) 0.028(2) -0.0048(16) 0.0102(16) -0.0039(14)
C8 0.0181(17) 0.022(2) 0.032(2) 0.0009(17) 0.0160(16) -0.0022(14)
C22 0.0243(19) 0.026(2) 0.030(2) -0.0009(17) 0.0148(17) -0.0063(16)
C11 0.0201(18) 0.030(2) 0.026(2) 0.0043(17) 0.0081(16) 0.0075(16)
C57 0.030(2) 0.033(2) 0.022(2) 0.0071(18) 0.0139(17) 0.0052(17)
C41 0.0262(19) 0.026(2) 0.025(2) -0.0005(17) 0.0144(17) -0.0032(16)
C5 0.0183(17) 0.027(2) 0.030(2) 0.0053(18) 0.0119(16) 0.0056(15)
C23 0.034(2) 0.026(2) 0.025(2) 0.0034(18) 0.0092(18) 0.0053(17)
C3 0.0267(19) 0.022(2) 0.032(2) 0.0027(17) 0.0174(18) -0.0018(15)
C56 0.031(2) 0.022(2) 0.029(2) 0.0026(17) 0.0189(18) -0.0013(16)
C12 0.0156(17) 0.038(2) 0.024(2) 0.0039(18) 0.0075(16) 0.0028(15)
C35 0.032(2) 0.024(2) 0.020(2) -0.0045(16) 0.0064(17) 0.0003(16)
C18 0.0244(18) 0.028(2) 0.024(2) -0.0026(17) 0.0048(16) 0.0039(16)
C60 0.0155(16) 0.025(2) 0.019(2) -0.0069(16) 0.0058(15) -0.0034(14)
C1 0.0185(17) 0.029(2) 0.028(2) -0.0080(17) 0.0126(16) -0.0043(15)
C19 0.0237(18) 0.024(2) 0.025(2) 0.0032(16) 0.0113(16) 0.0031(15)
C42 0.043(2) 0.022(2) 0.044(3) 0.0042(19) 0.031(2) 0.0004(17)
C34 0.034(2) 0.025(2) 0.024(2) 0.0037(17) 0.0112(18) -0.0005(16)
C43 0.036(2) 0.027(2) 0.037(3) 0.0137(19) 0.023(2) 0.0099(18)
C10 0.0253(19) 0.021(2) 0.029(2) 0.0069(17) 0.0090(17) 0.0028(15)
C32 0.0115(15) 0.035(2) 0.025(2) -0.0020(17) 0.0049(15) 0.0021(14)
C62 0.0233(19) 0.024(2) 0.035(2) -0.0024(18) 0.0120(18) -0.0003(16)
C66 0.0133(16) 0.029(2) 0.020(2) -0.0028(16) 0.0101(15) 0.0019(14)
C33 0.050(2) 0.027(2) 0.034(2) -0.0035(19) 0.025(2) -0.0091(19)
C17 0.0246(19) 0.032(2) 0.030(2) -0.0022(18) 0.0091(18) -0.0027(16)
C44 0.0234(18) 0.037(2) 0.023(2) 0.0110(17) 0.0145(16) 0.0090(16)
C30 0.040(2) 0.022(2) 0.030(2) 0.0055(17) 0.0163(19) 0.0029(17)
C25 0.0147(18) 0.059(3) 0.030(2) 0.000(2) 0.0099(17) 0.0113(18)
C9 0.0276(19) 0.025(2) 0.029(2) 0.0063(17) 0.0133(17) -0.0015(16)
C20 0.032(2) 0.029(2) 0.035(2) -0.0041(19) 0.0190(19) -0.0063(17)
C37 0.029(2) 0.032(2) 0.027(2) -0.0018(18) 0.0104(17) -0.0042(18)
C4 0.0267(19) 0.019(2) 0.033(2) 0.0032(17) 0.0150(17) -0.0006(15)
C63 0.034(2) 0.023(2) 0.047(3) 0.0046(19) 0.023(2) 0.0039(17)
C31 0.0228(18) 0.031(2) 0.027(2) 0.0029(18) 0.0080(17) 0.0085(16)
C16 0.033(2) 0.030(2) 0.034(2) -0.0039(18) 0.0183(19) -0.0031(17)
C24 0.028(2) 0.037(3) 0.027(2) 0.0011(19) 0.0062(18) 0.0120(18)
C40 0.045(2) 0.033(2) 0.039(3) -0.007(2) 0.031(2) -0.0090(19)
C29 0.045(2) 0.025(2) 0.032(2) 0.0055(18) 0.019(2) -0.0047(18)
C64 0.027(2) 0.037(3) 0.032(2) 0.0090(19) 0.0146(18) 0.0123(17)
C13 0.033(2) 0.033(2) 0.034(2) -0.0050(19) 0.0196(19) -0.0073(18)
C26 0.0165(18) 0.063(3) 0.029(2) -0.010(2) 0.0099(17) -0.0014(19)
C28 0.038(2) 0.035(2) 0.035(3) -0.012(2) 0.025(2) -0.0189(19)
C27 0.0236(19) 0.046(3) 0.037(3) -0.019(2) 0.0203(19) -0.0192(18)
C36 0.033(2) 0.029(2) 0.031(3) -0.0077(18) 0.0123(19) -0.0066(17)
C14 0.040(2) 0.034(2) 0.042(3) -0.009(2) 0.025(2) -0.0006(19)
C39 0.044(2) 0.039(3) 0.052(3) -0.008(2) 0.028(2) 0.001(2)
C15 0.053(3) 0.030(3) 0.057(3) -0.007(2) 0.033(2) -0.001(2)
C38 0.048(3) 0.041(3) 0.077(4) -0.027(3) 0.027(3) -0.003(2)

loop_
_atom_type_symbol
_atom_type_description
_atom_type_scat_dispersion_real
_atom_type_scat_dispersion_imag
_atom_type_scat_source
C C 0.0033 0.0016 'International Tables Vol C Tables 4.2.6.8 and 6.1.1.4'
O O 0.0106 0.0060 'International Tables Vol C Tables 4.2.6.8 and 6.1.1.4'
K K 0.2009 0.2494 'International Tables Vol C Tables 4.2.6.8 and 6.1.1.4'
H H 0.0000 0.0000 'International Tables Vol C Tables 4.2.6.8 and 6.1.1.4'

loop_
_geom_angle_atom_site_label_1
_geom_angle_atom_site_label_2
_geom_angle_atom_site_label_3
_geom_angle
O8 K1 O7 174.63(10)
O8 K1 O4 86.55(8)
O7 K1 O4 89.73(8)
O8 K1 O1 96.39(8)
O7 K1 O1 87.45(8)
O4 K1 O1 176.65(8)
O8 K1 O3 91.25(8)
O7 K1 O3 83.58(8)
O4 K1 O3 62.07(7)
O1 K1 O3 119.33(7)
O8 K1 O6 90.74(9)
O7 K1 O6 94.41(8)
O4 K1 O6 117.44(7)
O1 K1 O6 61.03(7)
O3 K1 O6 177.91(8)
O8 K1 O2 84.20(8)
O7 K1 O2 94.46(8)
O4 K1 O2 121.41(7)
O1 K1 O2 60.68(7)
O3 K1 O2 60.46(7)
O6 K1 O2 120.40(7)
O8 K1 O5 98.02(8)
O7 K1 O5 83.36(8)
O4 K1 O5 59.25(7)
O1 K1 O5 118.55(7)
O3 K1 O5 119.67(7)
O6 K1 O5 59.38(6)
O2 K1 O5 177.75(8)
O8 K1 C5 80.27(9)
O7 K1 C5 94.38(9)
O4 K1 C5 42.14(7)
O1 K1 C5 139.92(8)
O3 K1 C5 22.69(7)
O6 K1 C5 157.65(8)
O2 K1 C5 79.28(7)
O5 K1 C5 101.39(7)
O16 K2 O15 176.60(10)
O16 K2 O9 82.58(8)
O15 K2 O9 97.85(8)
O16 K2 O12 93.81(8)
O15 K2 O12 85.71(8)
O9 K2 O12 176.31(8)
O16 K2 O14 88.64(9)
O15 K2 O14 88.64(9)
O9 K2 O14 60.69(7)
O12 K2 O14 118.70(8)
O16 K2 O11 89.59(9)
O15 K2 O11 93.11(9)
O9 K2 O11 119.62(7)
O12 K2 O11 60.86(8)
O14 K2 O11 178.14(8)
O16 K2 O10 95.95(8)
O15 K2 O10 87.17(8)
O9 K2 O10 60.60(7)
O12 K2 O10 120.74(8)
O14 K2 O10 119.84(7)
O11 K2 O10 60.93(7)
O16 K2 O13 82.53(8)
O15 K2 O13 94.34(8)
O9 K2 O13 119.12(7)
O12 K2 O13 59.44(7)
O14 K2 O13 60.27(7)
O11 K2 O13 118.92(7)
O10 K2 O13 178.48(8)
C9 O5 C8 112.3(2)
C9 O5 K1 113.29(18)
C8 O5 K1 114.13(18)
C7 O4 C6 112.4(2)
C7 O4 K1 118.88(17)
C6 O4 K1 115.26(17)
C10 O6 C11 111.7(2)
C10 O6 K1 115.89(19)
C11 O6 K1 111.70(18)
C23 O10 C22 111.6(3)
C23 O10 K2 113.37(19)
C22 O10 K2 111.92(19)
C30 O14 C31 111.6(3)
C30 O14 K2 115.1(2)
C31 O14 K2 113.89(19)
C21 O9 C32 112.7(3)
C21 O9 K2 116.27(18)
C32 O9 K2 115.75(18)
C4 O3 C5 112.4(2)
C4 O3 K1 112.53(19)
C5 O3 K1 107.52(19)
C1 O1 C12 112.9(3)
C1 O1 K1 115.98(18)
C12 O1 K1 115.91(17)
C3 O2 C2 112.3(2)
C3 O2 K1 112.87(19)
C2 O2 K1 112.11(19)
C29 O13 C28 112.5(3)
C29 O13 K2 113.0(2)
C28 O13 K2 114.7(2)
C24 O11 C25 112.8(3)
C24 O11 K2 111.68(19)
C25 O11 K2 111.0(2)
C26 O12 C27 112.9(3)
C26 O12 K2 116.1(2)
C27 O12 K2 118.3(2)
C16 O7 C13 109.6(3)
C16 O7 K1 115.9(2)
C13 O7 K1 123.8(2)
C37 O16 C40 109.4(3)
C37 O16 K2 121.8(2)
C40 O16 K2 124.5(2)
C17 O8 C20 109.4(3)
C17 O8 K1 132.2(2)
C20 O8 K1 118.1(2)
C36 O15 C33 109.6(3)
C36 O15 K2 127.5(2)
C33 O15 K2 117.3(2)
C58 C59 C60 123.7(3)
C58 C59 C68 118.3(3)
C60 C59 C68 117.9(3)
C56 C55 C68 121.7(3)
C56 C55 H55 119.2
C68 C55 H55 119.2
C46 C47 C48 123.6(3)
C46 C47 C52 118.4(3)
C48 C47 C52 118.1(3)
C41 C54 C53 123.6(3)
C41 C54 C45 118.5(3)
C53 C54 C45 117.9(3)
C46 C45 C44 123.9(3)
C46 C45 C54 118.7(3)
C44 C45 C54 117.4(3)
C57 C58 C59 121.8(3)
C57 C58 H58 119.1
C59 C58 H58 119.1
C53 C52 C51 123.5(3)
C53 C52 C47 118.5(3)
C51 C52 C47 118.0(3)
O2 C2 C1 108.2(3)
O2 C2 H2A 110.1
C1 C2 H2A 110.1
O2 C2 H2B 110.1
C1 C2 H2B 110.1
H2A C2 H2B 108.4
C68 C67 C66 122.8(3)
C68 C67 H67 118.6
C66 C67 H67 118.6
C52 C53 C54 123.3(3)
C52 C53 H53 118.3
C54 C53 H53 118.3
C50 C51 C52 121.7(3)
C50 C51 H51 119.1
C52 C51 H51 119.1
C51 C50 C49 120.0(3)
C51 C50 H50 120.0
C49 C50 H50 120.0
C48 C49 C50 120.3(3)
C48 C49 H49 119.9
C50 C49 H49 119.9
O4 C6 C5 108.4(3)
O4 C6 H6A 110.0
C5 C6 H6A 110.0
O4 C6 H6B 110.0
C5 C6 H6B 110.0
H6A C6 H6B 108.4
C67 C68 C55 123.4(3)
C67 C68 C59 118.6(3)
C55 C68 C59 118.0(3)
C60 C61 C62 123.7(3)
C60 C61 C66 118.4(3)
C62 C61 C66 117.9(3)
C49 C48 C47 121.9(3)
C49 C48 H48 119.0
C47 C48 H48 119.0
O9 C21 C22 108.7(3)
O9 C21 H21A 110.0
C22 C21 H21A 110.0
O9 C21 H21B 110.0
C22 C21 H21B 110.0
H21A C21 H21B 108.3
C64 C65 C66 121.6(4)
C64 C65 H65 119.2
C66 C65 H65 119.2
C45 C46 C47 123.3(3)
C45 C46 H46 118.4
C47 C46 H46 118.4
O4 C7 C8 108.6(3)
O4 C7 H7A 110.0
C8 C7 H7A 110.0
O4 C7 H7B 110.0
C8 C7 H7B 110.0
H7A C7 H7B 108.4
O5 C8 C7 108.4(3)
O5 C8 H8A 110.0
C7 C8 H8A 110.0
O5 C8 H8B 110.0
C7 C8 H8B 110.0
H8A C8 H8B 108.4
O10 C22 C21 108.6(3)
O10 C22 H22A 110.0
C21 C22 H22A 110.0
O10 C22 H22B 110.0
C21 C22 H22B 110.0
H22A C22 H22B 108.3
O6 C11 C12 109.2(3)
O6 C11 H11A 109.8
C12 C11 H11A 109.8
O6 C11 H11B 109.8
C12 C11 H11B 109.8
H11A C11 H11B 108.3
C58 C57 C56 119.9(3)
C58 C57 H57 120.0
C56 C57 H57 120.0
C42 C41 C54 122.1(4)
C42 C41 H41 119.0
C54 C41 H41 119.0
O3 C5 C6 109.3(3)
O3 C5 K1 49.79(15)
C6 C5 K1 80.42(19)
O3 C5 H5A 109.8
C6 C5 H5A 109.8
K1 C5 H5A 159.6
O3 C5 H5B 109.8
C6 C5 H5B 109.8
K1 C5 H5B 83.4
H5A C5 H5B 108.3
O10 C23 C24 108.0(3)
O10 C23 H23A 110.1
C24 C23 H23A 110.1
O10 C23 H23B 110.1
C24 C23 H23B 110.1
H23A C23 H23B 108.4
O2 C3 C4 108.3(3)
O2 C3 H3A 110.0
C4 C3 H3A 110.0
O2 C3 H3B 110.0
C4 C3 H3B 110.0
H3A C3 H3B 108.4
C55 C56 C57 120.3(3)
C55 C56 H56 119.8
C57 C56 H56 119.8
O1 C12 C11 109.0(3)
O1 C12 H12A 109.9
C11 C12 H12A 109.9
O1 C12 H12B 109.9
C11 C12 H12B 109.9
H12A C12 H12B 108.3
C36 C35 C34 101.9(3)
C36 C35 H35A 111.4
C34 C35 H35A 111.4
C36 C35 H35B 111.4
C34 C35 H35B 111.4
H35A C35 H35B 109.2
C17 C18 C19 102.3(3)
C17 C18 H18A 111.3
C19 C18 H18A 111.3
C17 C18 H18B 111.3
C19 C18 H18B 111.3
H18A C18 H18B 109.2
C61 C60 C59 123.5(3)
C61 C60 H60 118.2
C59 C60 H60 118.2
O1 C1 C2 109.0(3)
O1 C1 H1A 109.9
C2 C1 H1A 109.9
O1 C1 H1B 109.9
C2 C1 H1B 109.9
H1A C1 H1B 108.3
C20 C19 C18 101.3(3)
C20 C19 H19A 111.5
C18 C19 H19A 111.5
C20 C19 H19B 111.5
C18 C19 H19B 111.5
H19A C19 H19B 109.3
C41 C42 C43 119.8(4)
C41 C42 H42 120.1
C43 C42 H42 120.1
C33 C34 C35 101.5(3)
C33 C34 H34A 111.5
C35 C34 H34A 111.5
C33 C34 H34B 111.5
C35 C34 H34B 111.5
H34A C34 H34B 109.3
C44 C43 C42 120.3(4)
C44 C43 H43 119.8
C42 C43 H43 119.8
O6 C10 C9 108.8(3)
O6 C10 H10A 109.9
C9 C10 H10A 109.9
O6 C10 H10B 109.9
C9 C10 H10B 109.9
H10A C10 H10B 108.3
O9 C32 C31 108.8(3)
O9 C32 H32A 109.9
C31 C32 H32A 109.9
O9 C32 H32B 109.9
C31 C32 H32B 109.9
H32A C32 H32B 108.3
C63 C62 C61 121.5(4)
C63 C62 H62 119.2
C61 C62 H62 119.2
C67 C66 C65 122.7(3)
C67 C66 C61 118.8(3)
C65 C66 C61 118.5(3)
O15 C33 C34 105.0(3)
O15 C33 H33A 110.7
C34 C33 H33A 110.7
O15 C33 H33B 110.7
C34 C33 H33B 110.7
H33A C33 H33B 108.8
O8 C17 C18 106.7(3)
O8 C17 H17A 110.4
C18 C17 H17A 110.4
O8 C17 H17B 110.4
C18 C17 H17B 110.4
H17A C17 H17B 108.6
C43 C44 C45 121.9(4)
C43 C44 H44 119.0
C45 C44 H44 119.0
O14 C30 C29 109.1(3)
O14 C30 H30A 109.9
C29 C30 H30A 109.9
O14 C30 H30B 109.9
C29 C30 H30B 109.9
H30A C30 H30B 108.3
O11 C25 C26 109.5(3)
O11 C25 H25A 109.8
C26 C25 H25A 109.8
O11 C25 H25B 109.8
C26 C25 H25B 109.8
H25A C25 H25B 108.2
O5 C9 C10 108.3(3)
O5 C9 H9A 110.0
C10 C9 H9A 110.0
O5 C9 H9B 110.0
C10 C9 H9B 110.0
H9A C9 H9B 108.4
O8 C20 C19 105.1(3)
O8 C20 H20A 110.7
C19 C20 H20A 110.7
O8 C20 H20B 110.7
C19 C20 H20B 110.7
H20A C20 H20B 108.8
O16 C37 C38 107.4(3)
O16 C37 H37A 110.2
C38 C37 H37A 110.2
O16 C37 H37B 110.2
C38 C37 H37B 110.2
H37A C37 H37B 108.5
O3 C4 C3 108.4(3)
O3 C4 H4A 110.0
C3 C4 H4A 110.0
O3 C4 H4B 110.0
C3 C4 H4B 110.0
H4A C4 H4B 108.4
C62 C63 C64 120.0(4)
C62 C63 H63 120.0
C64 C63 H63 120.0
O14 C31 C32 109.0(3)
O14 C31 H31A 109.9
C32 C31 H31A 109.9
O14 C31 H31B 109.9
C32 C31 H31B 109.9
H31A C31 H31B 108.3
O7 C16 C15 105.6(3)
O7 C16 H16A 110.6
C15 C16 H16A 110.6
O7 C16 H16B 110.6
C15 C16 H16B 110.6
H16A C16 H16B 108.8
O11 C24 C23 109.3(3)
O11 C24 H24A 109.8
C23 C24 H24A 109.8
O11 C24 H24B 109.8
C23 C24 H24B 109.8
H24A C24 H24B 108.3
O16 C40 C39 105.2(3)
O16 C40 H40A 110.7
C39 C40 H40A 110.7
O16 C40 H40B 110.7
C39 C40 H40B 110.7
H40A C40 H40B 108.8
O13 C29 C30 108.8(3)
O13 C29 H29A 109.9
C30 C29 H29A 109.9
O13 C29 H29B 109.9
C30 C29 H29B 109.9
H29A C29 H29B 108.3
C65 C64 C63 120.4(4)
C65 C64 H64 119.8
C63 C64 H64 119.8
O7 C13 C14 106.1(3)
O7 C13 H13A 110.5
C14 C13 H13A 110.5
O7 C13 H13B 110.5
C14 C13 H13B 110.5
H13A C13 H13B 108.7
O12 C26 C25 108.8(3)
O12 C26 H26A 109.9
C25 C26 H26A 109.9
O12 C26 H26B 109.9
C25 C26 H26B 109.9
H26A C26 H26B 108.3
O13 C28 C27 109.0(3)
O13 C28 H28A 109.9
C27 C28 H28A 109.9
O13 C28 H28B 109.9
C27 C28 H28B 109.9
H28A C28 H28B 108.3
O12 C27 C28 109.3(3)
O12 C27 H27A 109.8
C28 C27 H27A 109.8
O12 C27 H27B 109.8
C28 C27 H27B 109.8
H27A C27 H27B 108.3
O15 C36 C35 106.7(3)
O15 C36 H36A 110.4
C35 C36 H36A 110.4
O15 C36 H36B 110.4
C35 C36 H36B 110.4
H36A C36 H36B 108.6
C15 C14 C13 102.2(3)
C15 C14 H14A 111.3
C13 C14 H14A 111.3
C15 C14 H14B 111.3
C13 C14 H14B 111.3
H14A C14 H14B 109.2
C38 C39 C40 103.0(3)
C38 C39 H39A 111.2
C40 C39 H39A 111.2
C38 C39 H39B 111.2
C40 C39 H39B 111.2
H39A C39 H39B 109.1
C16 C15 C14 102.3(3)
C16 C15 H15A 111.3
C14 C15 H15A 111.3
C16 C15 H15B 111.3
C14 C15 H15B 111.3
H15A C15 H15B 109.2
C39 C38 C37 104.8(3)
C39 C38 H38A 110.8
C37 C38 H38A 110.8
C39 C38 H38B 110.8
C37 C38 H38B 110.8
H38A C38 H38B 108.9

loop_
_geom_bond_atom_site_label_1
_geom_bond_atom_site_label_2
_geom_bond_distance
K1 O8 2.694(3)
K1 O7 2.703(3)
K1 O4 2.750(2)
K1 O1 2.754(2)
K1 O3 2.830(2)
K1 O6 2.833(2)
K1 O2 2.842(2)
K1 O5 2.875(2)
K1 C5 3.534(3)
K2 O16 2.663(3)
K2 O15 2.670(3)
K2 O9 2.766(2)
K2 O12 2.773(2)
K2 O14 2.805(2)
K2 O11 2.825(2)
K2 O10 2.830(2)
K2 O13 2.844(2)
O5 C9 1.424(4)
O5 C8 1.436(4)
O4 C7 1.421(4)
O4 C6 1.431(4)
O6 C10 1.422(4)
O6 C11 1.432(4)
O10 C23 1.424(4)
O10 C22 1.430(4)
O14 C30 1.417(4)
O14 C31 1.435(4)
O9 C21 1.427(4)
O9 C32 1.429(4)
O3 C4 1.420(4)
O3 C5 1.430(4)
O1 C1 1.422(4)
O1 C12 1.427(4)
O2 C3 1.414(4)
O2 C2 1.436(4)
O13 C29 1.419(4)
O13 C28 1.429(4)
O11 C24 1.415(4)
O11 C25 1.433(4)
O12 C26 1.423(4)
O12 C27 1.423(4)
O7 C16 1.434(4)
O7 C13 1.435(4)
O16 C37 1.415(4)
O16 C40 1.429(4)
O8 C17 1.431(4)
O8 C20 1.439(4)
O15 C36 1.426(5)
O15 C33 1.441(4)
C59 C58 1.404(5)
C59 C60 1.411(5)
C59 C68 1.454(4)
C55 C56 1.384(5)
C55 C68 1.413(5)
C55 H55 0.9500
C47 C46 1.409(5)
C47 C48 1.419(5)
C47 C52 1.445(4)
C54 C41 1.406(5)
C54 C53 1.412(5)
C54 C45 1.452(5)
C45 C46 1.401(5)
C45 C44 1.421(5)
C58 C57 1.389(5)
C58 H58 0.9500
C52 C53 1.405(5)
C52 C51 1.418(5)
C2 C1 1.492(5)
C2 H2A 0.9900
C2 H2B 0.9900
C67 C68 1.408(5)
C67 C66 1.411(5)
C67 H67 0.9500
C53 H53 0.9500
C51 C50 1.387(5)
C51 H51 0.9500
C50 C49 1.391(5)
C50 H50 0.9500
C49 C48 1.375(5)
C49 H49 0.9500
C6 C5 1.496(5)
C6 H6A 0.9900
C6 H6B 0.9900
C61 C60 1.403(5)
C61 C62 1.421(5)
C61 C66 1.442(5)
C48 H48 0.9500
C21 C22 1.490(5)
C21 H21A 0.9900
C21 H21B 0.9900
C65 C64 1.380(5)
C65 C66 1.414(5)
C65 H65 0.9500
C46 H46 0.9500
C7 C8 1.496(5)
C7 H7A 0.9900
C7 H7B 0.9900
C8 H8A 0.9900
C8 H8B 0.9900
C22 H22A 0.9900
C22 H22B 0.9900
C11 C12 1.489(5)
C11 H11A 0.9900
C11 H11B 0.9900
C57 C56 1.393(5)
C57 H57 0.9500
C41 C42 1.383(5)
C41 H41 0.9500
C5 H5A 0.9900
C5 H5B 0.9900
C23 C24 1.509(5)
C23 H23A 0.9900
C23 H23B 0.9900
C3 C4 1.503(4)
C3 H3A 0.9900
C3 H3B 0.9900
C56 H56 0.9500
C12 H12A 0.9900
C12 H12B 0.9900
C35 C36 1.521(5)
C35 C34 1.524(5)
C35 H35A 0.9900
C35 H35B 0.9900
C18 C17 1.512(5)
C18 C19 1.527(5)
C18 H18A 0.9900
C18 H18B 0.9900
C60 H60 0.9500
C1 H1A 0.9900
C1 H1B 0.9900
C19 C20 1.509(5)
C19 H19A 0.9900
C19 H19B 0.9900
C42 C43 1.394(5)
C42 H42 0.9500
C34 C33 1.512(5)
C34 H34A 0.9900
C34 H34B 0.9900
C43 C44 1.379(5)
C43 H43 0.9500
C10 C9 1.500(5)
C10 H10A 0.9900
C10 H10B 0.9900
C32 C31 1.489(5)
C32 H32A 0.9900
C32 H32B 0.9900
C62 C63 1.390(5)
C62 H62 0.9500
C33 H33A 0.9900
C33 H33B 0.9900
C17 H17A 0.9900
C17 H17B 0.9900
C44 H44 0.9500
C30 C29 1.501(5)
C30 H30A 0.9900
C30 H30B 0.9900
C25 C26 1.482(6)
C25 H25A 0.9900
C25 H25B 0.9900
C9 H9A 0.9900
C9 H9B 0.9900
C20 H20A 0.9900
C20 H20B 0.9900
C37 C38 1.503(5)
C37 H37A 0.9900
C37 H37B 0.9900
C4 H4A 0.9900
C4 H4B 0.9900
C63 C64 1.391(5)
C63 H63 0.9500
C31 H31A 0.9900
C31 H31B 0.9900
C16 C15 1.497(5)
C16 H16A 0.9900
C16 H16B 0.9900
C24 H24A 0.9900
C24 H24B 0.9900
C40 C39 1.508(6)
C40 H40A 0.9900
C40 H40B 0.9900
C29 H29A 0.9900
C29 H29B 0.9900
C64 H64 0.9500
C13 C14 1.524(5)
C13 H13A 0.9900
C13 H13B 0.9900
C26 H26A 0.9900
C26 H26B 0.9900
C28 C27 1.487(6)
C28 H28A 0.9900
C28 H28B 0.9900
C27 H27A 0.9900
C27 H27B 0.9900
C36 H36A 0.9900
C36 H36B 0.9900
C14 C15 1.512(5)
C14 H14A 0.9900
C14 H14B 0.9900
C39 C38 1.492(6)
C39 H39A 0.9900
C39 H39B 0.9900
C15 H15A 0.9900
C15 H15B 0.9900
C38 H38A 0.9900
C38 H38B 0.9900

loop_
_geom_torsion_atom_site_label_1
_geom_torsion_atom_site_label_2
_geom_torsion_atom_site_label_3
_geom_torsion_atom_site_label_4
_geom_torsion
C41 C54 C45 C46 179.7(3)
C53 C54 C45 C46 0.2(4)
C41 C54 C45 C44 -0.4(4)
C53 C54 C45 C44 -179.8(3)
C60 C59 C58 C57 179.7(3)
C68 C59 C58 C57 0.5(5)
C46 C47 C52 C53 1.0(4)
C48 C47 C52 C53 -179.2(3)
C46 C47 C52 C51 -178.5(3)
C48 C47 C52 C51 1.3(4)
C3 O2 C2 C1 -179.0(3)
K1 O2 C2 C1 -50.6(3)
C51 C52 C53 C54 178.1(3)
C47 C52 C53 C54 -1.4(4)
C41 C54 C53 C52 -178.6(3)
C45 C54 C53 C52 0.8(4)
C53 C52 C51 C50 -179.2(3)
C47 C52 C51 C50 0.4(5)
C52 C51 C50 C49 -1.1(5)
C51 C50 C49 C48 0.1(5)
C7 O4 C6 C5 176.7(3)
K1 O4 C6 C5 -42.8(3)
C66 C67 C68 C55 179.5(3)
C66 C67 C68 C59 -0.6(5)
C56 C55 C68 C67 -180.0(3)
C56 C55 C68 C59 0.2(5)
C58 C59 C68 C67 179.9(3)
C60 C59 C68 C67 0.6(4)
C58 C59 C68 C55 -0.2(4)
C60 C59 C68 C55 -179.6(3)
C50 C49 C48 C47 1.6(5)
C46 C47 C48 C49 177.5(3)
C52 C47 C48 C49 -2.3(5)
C32 O9 C21 C22 -177.0(3)
K2 O9 C21 C22 46.1(3)
C44 C45 C46 C47 179.5(3)
C54 C45 C46 C47 -0.6(5)
C48 C47 C46 C45 -179.8(3)
C52 C47 C46 C45 0.0(5)
C6 O4 C7 C8 -172.3(3)
K1 O4 C7 C8 48.7(3)
C9 O5 C8 C7 178.0(3)
K1 O5 C8 C7 47.3(3)
O4 C7 C8 O5 -62.6(3)
C23 O10 C22 C21 -178.9(3)
K2 O10 C22 C21 52.8(3)
O9 C21 C22 O10 -66.4(3)
C10 O6 C11 C12 -177.4(3)
K1 O6 C11 C12 50.9(3)
C59 C58 C57 C56 -0.6(5)
C53 C54 C41 C42 179.2(3)
C45 C54 C41 C42 -0.2(5)
C4 O3 C5 C6 177.4(3)
K1 O3 C5 C6 -58.2(3)
C4 O3 C5 K1 -124.4(3)
O4 C6 C5 O3 70.2(3)
O4 C6 C5 K1 29.0(2)
C22 O10 C23 C24 -176.0(3)
K2 O10 C23 C24 -48.4(3)
C2 O2 C3 C4 178.7(3)
K1 O2 C3 C4 50.8(3)
C68 C55 C56 C57 -0.3(5)
C58 C57 C56 C55 0.5(5)
C1 O1 C12 C11 -175.7(3)
K1 O1 C12 C11 47.1(3)
O6 C11 C12 O1 -66.2(4)
C62 C61 C60 C59 178.0(3)
C66 C61 C60 C59 -1.2(5)
C58 C59 C60 C61 -178.9(3)
C68 C59 C60 C61 0.3(5)
C12 O1 C1 C2 174.2(3)
K1 O1 C1 C2 -48.7(3)
O2 C2 C1 O1 66.7(3)
C17 C18 C19 C20 37.3(4)
C54 C41 C42 C43 0.5(5)
C36 C35 C34 C33 -37.5(4)
C41 C42 C43 C44 0.0(5)
C11 O6 C10 C9 -177.4(3)
K1 O6 C10 C9 -47.9(3)
C21 O9 C32 C31 174.6(3)
K2 O9 C32 C31 -48.2(3)
C60 C61 C62 C63 -179.5(3)
C66 C61 C62 C63 -0.2(5)
C68 C67 C66 C65 179.6(3)
C68 C67 C66 C61 -0.3(5)
C64 C65 C66 C67 177.7(3)
C64 C65 C66 C61 -2.4(5)
C60 C61 C66 C67 1.2(4)
C62 C61 C66 C67 -178.1(3)
C60 C61 C66 C65 -178.7(3)
C62 C61 C66 C65 2.0(4)
C36 O15 C33 C34 -20.1(4)
K2 O15 C33 C34 135.7(3)
C35 C34 C33 O15 35.9(4)
C20 O8 C17 C18 3.6(4)
K1 O8 C17 C18 177.1(2)
C19 C18 C17 O8 -26.0(4)
C42 C43 C44 C45 -0.7(5)
C46 C45 C44 C43 -179.2(3)
C54 C45 C44 C43 0.9(5)
C31 O14 C30 C29 -179.9(3)
K2 O14 C30 C29 48.2(3)
C24 O11 C25 C26 179.9(3)
K2 O11 C25 C26 53.7(3)
C8 O5 C9 C10 176.8(3)
K1 O5 C9 C10 -52.1(3)
O6 C10 C9 O5 67.0(4)
C17 O8 C20 C19 20.9(4)
K1 O8 C20 C19 -153.7(2)
C18 C19 C20 O8 -36.1(4)
C40 O16 C37 C38 -7.0(5)
K2 O16 C37 C38 150.7(3)
C5 O3 C4 C3 173.9(3)
K1 O3 C4 C3 52.4(3)
O2 C3 C4 O3 -70.6(4)
C61 C62 C63 C64 -1.2(5)
C30 O14 C31 C32 178.8(3)
K2 O14 C31 C32 -48.8(3)
O9 C32 C31 O14 64.4(4)
C13 O7 C16 C15 18.8(4)
K1 O7 C16 C15 -127.1(3)
C25 O11 C24 C23 -179.5(3)
K2 O11 C24 C23 -53.7(3)
O10 C23 C24 O11 70.1(4)
C37 O16 C40 C39 24.7(4)
K2 O16 C40 C39 -132.3(3)
C28 O13 C29 C30 -177.6(3)
K2 O13 C29 C30 50.6(3)
O14 C30 C29 O13 -66.7(4)
C66 C65 C64 C63 1.1(5)
C62 C63 C64 C65 0.8(5)
C16 O7 C13 C14 4.9(4)
K1 O7 C13 C14 147.6(2)
C27 O12 C26 C25 -174.1(3)
K2 O12 C26 C25 44.6(3)
O11 C25 C26 O12 -66.6(4)
C29 O13 C28 C27 -179.6(3)
K2 O13 C28 C27 -48.6(3)
C26 O12 C27 C28 174.5(3)
K2 O12 C27 C28 -45.1(3)
O13 C28 C27 O12 61.3(4)
C33 O15 C36 C35 -4.4(4)
K2 O15 C36 C35 -157.0(2)
C34 C35 C36 O15 26.6(4)
O7 C13 C14 C15 -26.1(4)
O16 C40 C39 C38 -32.2(5)
O7 C16 C15 C14 -34.7(4)
C13 C14 C15 C16 36.5(4)
C40 C39 C38 C37 27.5(5)
O16 C37 C38 C39 -13.6(5)
